data_4033207
loop_
_publ_author_name
'Zhang, Jing'
'Yin, Guohui'
'Du, Yuchao'
'Yang, Ziqi'
'Li, Yang'
'Chen, Ligong'

_publ_section_title
;
 Michael-Michael Addition Reactions Promoted by Secondary Amine-Thiourea:
 Stereocontrolled Construction of Barbiturate-Fused Tetrahydropyrano
 Scaffolds and Pyranocoumarins.
;
_journal_issue 24
_journal_name_full 'The Journal of organic chemistry'
_journal_page_first 13594
_journal_page_last 13601
_journal_paper_doi 10.1021/acs.joc.7b01902
_journal_volume 82
_journal_year 2017
_chemical_formula_sum 'C18 H12 Cl N O5'
_chemical_formula_weight 357.74
_chemical_name_systematic
; 
 ? 
;
_space_group_IT_number 19
_symmetry_cell_setting orthorhombic
_symmetry_space_group_name_Hall 'P 2ac 2ab'
_symmetry_space_group_name_H-M 'P 21 21 21'
_atom_sites_solution_hydrogens geom
_atom_sites_solution_primary direct
_atom_sites_solution_secondary difmap
_audit_creation_method SHELXL-97
_cell_angle_alpha 90.00
_cell_angle_beta 90.00
_cell_angle_gamma 90.00
_cell_formula_units_Z 4
_cell_length_a 6.9803(8)
_cell_length_b 14.8048(16)
_cell_length_c 14.8173(17)
_cell_measurement_reflns_used 5791
_cell_measurement_temperature 128(2)
_cell_measurement_theta_max 27.5
_cell_measurement_theta_min 3.1
_cell_volume 1531.2(3)
_computing_cell_refinement 'CrystalClear-SM Expert 2.1 b42'
_computing_data_collection 'CrystalClear-SM Expert 2.1 b42 (Rigaku, 2015)'
_computing_data_reduction 'CrystalClear-SM Expert 2.1 b42'
_computing_molecular_graphics 'CrystalStructure 4.1'
_computing_publication_material 'CrystalStructure 4.1 (Rigaku, 2014)'
_computing_structure_refinement 'SHELXL-97 (Sheldrick, 1997)'
_computing_structure_solution 'SHELXS-97 (Sheldrick, 1990)'
_diffrn_ambient_temperature 128(2)
_diffrn_detector_area_resol_mean 5.814
_diffrn_measured_fraction_theta_full 0.997
_diffrn_measured_fraction_theta_max 0.997
_diffrn_measurement_device_type 'Rigaku XtaLAB P200'
_diffrn_measurement_method '\w and \f scans'
_diffrn_radiation_monochromator multilayer
_diffrn_radiation_source 'rotating anode'
_diffrn_radiation_type MoK\a
_diffrn_radiation_wavelength 0.71073
_diffrn_reflns_av_R_equivalents 0.0275
_diffrn_reflns_av_sigmaI/netI 0.0168
_diffrn_reflns_limit_h_max 9
_diffrn_reflns_limit_h_min -8
_diffrn_reflns_limit_k_max 19
_diffrn_reflns_limit_k_min -17
_diffrn_reflns_limit_l_max 19
_diffrn_reflns_limit_l_min -19
_diffrn_reflns_number 15691
_diffrn_reflns_theta_full 27.47
_diffrn_reflns_theta_max 27.47
_diffrn_reflns_theta_min 3.07
_diffrn_standards_decay_% 0
_diffrn_standards_interval_count 0
_diffrn_standards_interval_time 0
_diffrn_standards_number 0
_exptl_absorpt_coefficient_mu 0.281
_exptl_absorpt_correction_T_max 0.9671
_exptl_absorpt_correction_T_min 0.9460
_exptl_absorpt_correction_type multi-scan
_exptl_absorpt_process_details 'REQAB (Rigaku, 1998)'
_exptl_crystal_colour Colorless
_exptl_crystal_density_diffrn 1.552
_exptl_crystal_density_method 'not measured'
_exptl_crystal_description Prism
_exptl_crystal_F_000 736
_exptl_crystal_size_max 0.20
_exptl_crystal_size_mid 0.18
_exptl_crystal_size_min 0.12
_refine_diff_density_max 0.210
_refine_diff_density_min -0.248
_refine_diff_density_rms 0.056
_refine_ls_abs_structure_details 'Flack H D (1983), Acta Cryst. A39, 876-881'
_refine_ls_abs_structure_Flack 0.02(4)
_refine_ls_extinction_method none
_refine_ls_goodness_of_fit_ref 1.043
_refine_ls_hydrogen_treatment constr
_refine_ls_matrix_type full
_refine_ls_number_parameters 226
_refine_ls_number_reflns 3494
_refine_ls_number_restraints 0
_refine_ls_restrained_S_all 1.043
_refine_ls_R_factor_all 0.0232
_refine_ls_R_factor_gt 0.0227
_refine_ls_shift/su_max 0.002
_refine_ls_shift/su_mean 0.000
_refine_ls_structure_factor_coef Fsqd
_refine_ls_weighting_details 'calc w=1/[\s^2^(Fo^2^)+(0.0383P)^2^+0.2592P] where P=(Fo^2^+2Fc^2^)/3'
_refine_ls_weighting_scheme calc
_refine_ls_wR_factor_gt 0.0618
_refine_ls_wR_factor_ref 0.0620
_reflns_number_gt 3415
_reflns_number_total 3494
_reflns_threshold_expression >2sigma(I)
_cod_data_source_file jo7b01902_si_002.cif
_cod_data_source_block m20170411d1
_cod_depositor_comments
;
The following automatic conversions were performed:

'_symmetry_cell_setting' value 'Orthorhombic' changed to
'orthorhombic' according to
/home/data/users/saulius/crontab/automatic-downloads/rss-feeds/ACS/lib/dictionaries/cif_core.dic
dictionary named 'cif_core.dic' version 2.4.2 from 2011-04-26.

Automatic conversion script
Id: cif_fix_values 4973 2017-02-22 13:04:09Z antanas 

 Adding full bibliography for 4033207--4033208.cif.
;
_cod_original_sg_symbol_H-M P2(1)2(1)2(1)
_cod_database_code 4033207

loop_
_symmetry_equiv_pos_as_xyz
'x, y, z'
'-x+1/2, -y, z+1/2'
'-x, y+1/2, -z+1/2'
'x+1/2, -y+1/2, -z'

loop_
_atom_site_label
_atom_site_type_symbol
_atom_site_fract_x
_atom_site_fract_y
_atom_site_fract_z
_atom_site_U_iso_or_equiv
_atom_site_adp_type
_atom_site_occupancy
_atom_site_symmetry_multiplicity
_atom_site_calc_flag
_atom_site_refinement_flags
Cl1 Cl 0.94182(4) 1.234326(19) 0.80792(2) 0.02421(8) Uani 1 1 d .
O1 O 0.86769(13) 0.89607(6) 1.07328(5) 0.02115(19) Uani 1 1 d .
O2 O 0.93739(15) 1.03992(6) 1.05058(6) 0.02481(19) Uani 1 1 d .
O3 O 0.76926(13) 0.85509(5) 0.80234(6) 0.02025(18) Uani 1 1 d .
O4 O 1.04471(19) 0.96316(7) 0.64520(7) 0.0391(3) Uani 1 1 d .
O5 O 1.18426(16) 0.99051(9) 0.77204(7) 0.0424(3) Uani 1 1 d .
N1 N 1.04297(18) 0.98604(7) 0.72469(7) 0.0233(2) Uani 1 1 d .
C1 C 0.84301(17) 0.81032(8) 1.03960(8) 0.0189(2) Uani 1 1 d .
C2 C 0.84337(19) 0.74003(9) 1.10205(9) 0.0250(3) Uani 1 1 d .
H2 H 0.8562 0.7519 1.1648 0.030 Uiso 1 1 calc R
C3 C 0.82464(19) 0.65263(9) 1.07077(10) 0.0279(3) Uani 1 1 d .
H3 H 0.8232 0.6040 1.1126 0.034 Uiso 1 1 calc R
C4 C 0.80786(19) 0.63467(8) 0.97899(10) 0.0275(3) Uani 1 1 d .
H4 H 0.7993 0.5740 0.9585 0.033 Uiso 1 1 calc R
C5 C 0.80353(19) 0.70504(8) 0.91735(9) 0.0231(3) Uani 1 1 d .
H5 H 0.7892 0.6928 0.8548 0.028 Uiso 1 1 calc R
C6 C 0.82034(17) 0.79423(7) 0.94779(8) 0.0176(2) Uani 1 1 d .
C7 C 0.81174(16) 0.87281(8) 0.88940(8) 0.0164(2) Uani 1 1 d .
C8 C 0.84680(17) 0.95680(7) 0.92166(7) 0.0156(2) Uani 1 1 d .
C9 C 0.88882(17) 0.96923(8) 1.01657(8) 0.0180(2) Uani 1 1 d .
C10 C 0.7127(2) 0.93224(8) 0.74917(8) 0.0215(2) Uani 1 1 d .
H10A H 0.5811 0.9505 0.7662 0.026 Uiso 1 1 calc R
H10B H 0.7115 0.9153 0.6845 0.026 Uiso 1 1 calc R
C11 C 0.84731(18) 1.01146(8) 0.76281(8) 0.0181(2) Uani 1 1 d .
H11 H 0.7969 1.0638 0.7274 0.022 Uiso 1 1 calc R
C12 C 0.85835(17) 1.03963(7) 0.86244(7) 0.0156(2) Uani 1 1 d .
H12 H 0.9857 1.0688 0.8728 0.019 Uiso 1 1 calc R
C13 C 0.70350(17) 1.10932(7) 0.88262(7) 0.0158(2) Uani 1 1 d .
C14 C 0.53225(18) 1.08629(8) 0.92497(8) 0.0194(2) Uani 1 1 d .
H14 H 0.5105 1.0251 0.9414 0.023 Uiso 1 1 calc R
C15 C 0.39242(18) 1.15031(9) 0.94380(9) 0.0231(2) Uani 1 1 d .
H15 H 0.2766 1.1328 0.9726 0.028 Uiso 1 1 calc R
C16 C 0.42282(19) 1.24018(8) 0.92028(8) 0.0234(2) Uani 1 1 d .
H16 H 0.3278 1.2843 0.9331 0.028 Uiso 1 1 calc R
C17 C 0.59184(18) 1.26533(8) 0.87807(8) 0.0209(2) Uani 1 1 d .
H17 H 0.6134 1.3266 0.8619 0.025 Uiso 1 1 calc R
C18 C 0.72954(17) 1.19997(8) 0.85970(8) 0.0174(2) Uani 1 1 d .

loop_
_atom_site_aniso_label
_atom_site_aniso_U_11
_atom_site_aniso_U_22
_atom_site_aniso_U_33
_atom_site_aniso_U_23
_atom_site_aniso_U_13
_atom_site_aniso_U_12
Cl1 0.02293(14) 0.01883(13) 0.03087(15) 0.00573(11) 0.00401(12) -0.00352(11)
O1 0.0278(5) 0.0195(4) 0.0162(4) 0.0024(3) 0.0018(3) 0.0043(3)
O2 0.0339(5) 0.0204(4) 0.0202(4) -0.0043(3) -0.0039(4) 0.0017(4)
O3 0.0282(4) 0.0155(4) 0.0170(4) -0.0022(3) -0.0008(3) -0.0011(3)
O4 0.0486(7) 0.0419(6) 0.0267(5) -0.0097(4) 0.0156(5) -0.0009(5)
O5 0.0243(5) 0.0697(8) 0.0333(5) 0.0048(5) 0.0054(4) 0.0141(6)
N1 0.0279(6) 0.0186(5) 0.0234(5) 0.0046(4) 0.0090(4) 0.0032(4)
C1 0.0160(5) 0.0166(5) 0.0241(6) 0.0038(4) 0.0043(4) 0.0031(4)
C2 0.0217(6) 0.0263(6) 0.0271(6) 0.0095(5) 0.0053(5) 0.0058(5)
C3 0.0196(6) 0.0220(6) 0.0422(8) 0.0150(5) 0.0060(6) 0.0036(5)
C4 0.0183(6) 0.0146(5) 0.0496(8) 0.0048(5) 0.0053(5) 0.0010(5)
C5 0.0187(6) 0.0164(5) 0.0341(6) -0.0002(5) 0.0026(5) -0.0001(5)
C6 0.0147(5) 0.0137(5) 0.0245(5) 0.0023(4) 0.0028(4) 0.0007(4)
C7 0.0146(5) 0.0168(5) 0.0178(5) -0.0005(4) 0.0023(4) 0.0013(4)
C8 0.0169(5) 0.0146(5) 0.0154(5) 0.0007(4) 0.0011(4) 0.0018(4)
C9 0.0194(6) 0.0170(5) 0.0174(5) 0.0005(4) 0.0013(4) 0.0044(4)
C10 0.0266(6) 0.0224(5) 0.0157(5) 0.0005(4) -0.0024(5) 0.0007(5)
C11 0.0207(6) 0.0175(5) 0.0161(5) 0.0016(4) 0.0010(4) 0.0032(4)
C12 0.0172(5) 0.0133(5) 0.0163(5) 0.0005(4) 0.0012(4) 0.0018(4)
C13 0.0182(5) 0.0141(5) 0.0150(4) -0.0003(4) -0.0010(4) 0.0015(4)
C14 0.0211(6) 0.0150(5) 0.0222(5) 0.0006(4) 0.0020(5) -0.0007(4)
C15 0.0203(6) 0.0228(6) 0.0261(6) 0.0003(5) 0.0035(5) 0.0015(5)
C16 0.0255(6) 0.0196(5) 0.0251(6) -0.0032(5) -0.0011(5) 0.0072(5)
C17 0.0271(6) 0.0145(5) 0.0211(5) 0.0002(4) -0.0032(5) 0.0017(5)
C18 0.0192(5) 0.0160(5) 0.0168(5) 0.0010(4) -0.0010(4) -0.0015(4)

loop_
_atom_type_symbol
_atom_type_description
_atom_type_scat_dispersion_real
_atom_type_scat_dispersion_imag
_atom_type_scat_source
C C 0.0033 0.0016 'International Tables Vol C Tables 4.2.6.8 and 6.1.1.4'
H H 0.0000 0.0000 'International Tables Vol C Tables 4.2.6.8 and 6.1.1.4'
N N 0.0061 0.0033 'International Tables Vol C Tables 4.2.6.8 and 6.1.1.4'
O O 0.0106 0.0060 'International Tables Vol C Tables 4.2.6.8 and 6.1.1.4'
Cl Cl 0.1484 0.1585 'International Tables Vol C Tables 4.2.6.8 and 6.1.1.4'

loop_
_geom_angle_atom_site_label_1
_geom_angle_atom_site_label_2
_geom_angle_atom_site_label_3
_geom_angle
C1 O1 C9 121.17(9)
C7 O3 C10 115.36(9)
O5 N1 O4 124.29(13)
O5 N1 C11 120.05(10)
O4 N1 C11 115.66(12)
O1 C1 C6 121.84(10)
O1 C1 C2 116.65(11)
C6 C1 C2 121.50(11)
C3 C2 C1 118.49(12)
C3 C2 H2 120.8
C1 C2 H2 120.8
C2 C3 C4 121.03(11)
C2 C3 H3 119.5
C4 C3 H3 119.5
C5 C4 C3 120.17(12)
C5 C4 H4 119.9
C3 C4 H4 119.9
C4 C5 C6 119.65(13)
C4 C5 H5 120.2
C6 C5 H5 120.2
C1 C6 C5 119.10(11)
C1 C6 C7 116.80(10)
C5 C6 C7 124.09(11)
O3 C7 C8 123.76(10)
O3 C7 C6 115.04(10)
C8 C7 C6 121.20(10)
C7 C8 C9 119.73(10)
C7 C8 C12 123.37(10)
C9 C8 C12 116.76(10)
O2 C9 O1 117.11(10)
O2 C9 C8 124.82(11)
O1 C9 C8 118.05(10)
O3 C10 C11 111.71(10)
O3 C10 H10A 109.3
C11 C10 H10A 109.3
O3 C10 H10B 109.3
C11 C10 H10B 109.3
H10A C10 H10B 107.9
C10 C11 N1 108.34(9)
C10 C11 C12 111.67(10)
N1 C11 C12 112.21(10)
C10 C11 H11 108.2
N1 C11 H11 108.2
C12 C11 H11 108.2
C8 C12 C13 113.45(9)
C8 C12 C11 109.59(9)
C13 C12 C11 109.68(9)
C8 C12 H12 108.0
C13 C12 H12 108.0
C11 C12 H12 108.0
C14 C13 C18 117.18(10)
C14 C13 C12 122.11(10)
C18 C13 C12 120.71(10)
C15 C14 C13 121.78(11)
C15 C14 H14 119.1
C13 C14 H14 119.1
C14 C15 C16 119.67(12)
C14 C15 H15 120.2
C16 C15 H15 120.2
C17 C16 C15 119.97(11)
C17 C16 H16 120.0
C15 C16 H16 120.0
C16 C17 C18 119.31(11)
C16 C17 H17 120.3
C18 C17 H17 120.3
C17 C18 C13 122.08(11)
C17 C18 Cl1 118.05(9)
C13 C18 Cl1 119.86(9)

loop_
_geom_bond_atom_site_label_1
_geom_bond_atom_site_label_2
_geom_bond_distance
Cl1 C18 1.7444(13)
O1 C1 1.3750(14)
O1 C9 1.3787(14)
O2 C9 1.2100(15)
O3 C7 1.3493(14)
O3 C10 1.4427(14)
O4 N1 1.2255(15)
O5 N1 1.2122(17)
N1 C11 1.5251(16)
C1 C6 1.3900(18)
C1 C2 1.3926(16)
C2 C3 1.381(2)
C2 H2 0.9500
C3 C4 1.391(2)
C3 H3 0.9500
C4 C5 1.3858(18)
C4 H4 0.9500
C5 C6 1.4003(17)
C5 H5 0.9500
C6 C7 1.4511(15)
C7 C8 1.3545(16)
C8 C9 1.4483(16)
C8 C12 1.5100(15)
C10 C11 1.5164(17)
C10 H10A 0.9900
C10 H10B 0.9900
C11 C12 1.5360(15)
C11 H11 1.0000
C12 C13 1.5240(15)
C12 H12 1.0000
C13 C14 1.3925(17)
C13 C18 1.3962(16)
C14 C15 1.3889(17)
C14 H14 0.9500
C15 C16 1.3916(17)
C15 H15 0.9500
C16 C17 1.3863(18)
C16 H16 0.9500
C17 C18 1.3908(17)
C17 H17 0.9500

loop_
_geom_torsion_atom_site_label_1
_geom_torsion_atom_site_label_2
_geom_torsion_atom_site_label_3
_geom_torsion_atom_site_label_4
_geom_torsion
C9 O1 C1 C6 -6.09(18)
C9 O1 C1 C2 173.40(11)
O1 C1 C2 C3 -178.13(11)
C6 C1 C2 C3 1.37(19)
C1 C2 C3 C4 0.7(2)
C2 C3 C4 C5 -2.1(2)
C3 C4 C5 C6 1.4(2)
O1 C1 C6 C5 177.44(11)
C2 C1 C6 C5 -2.03(19)
O1 C1 C6 C7 -3.79(18)
C2 C1 C6 C7 176.74(11)
C4 C5 C6 C1 0.62(19)
C4 C5 C6 C7 -178.04(12)
C10 O3 C7 C8 -15.90(16)
C10 O3 C7 C6 164.90(10)
C1 C6 C7 O3 -173.22(11)
C5 C6 C7 O3 5.48(17)
C1 C6 C7 C8 7.56(17)
C5 C6 C7 C8 -173.75(12)
O3 C7 C8 C9 179.20(11)
C6 C7 C8 C9 -1.64(18)
O3 C7 C8 C12 -5.18(18)
C6 C7 C8 C12 173.98(10)
C1 O1 C9 O2 -169.55(11)
C1 O1 C9 C8 12.03(16)
C7 C8 C9 O2 173.60(12)
C12 C8 C9 O2 -2.30(18)
C7 C8 C9 O1 -8.11(17)
C12 C8 C9 O1 175.99(10)
C7 O3 C10 C11 47.01(14)
O3 C10 C11 N1 66.29(12)
O3 C10 C11 C12 -57.79(13)
O5 N1 C11 C10 -124.55(12)
O4 N1 C11 C10 56.52(13)
O5 N1 C11 C12 -0.80(15)
O4 N1 C11 C12 -179.73(10)
C7 C8 C12 C13 116.66(12)
C9 C8 C12 C13 -67.61(14)
C7 C8 C12 C11 -6.31(16)
C9 C8 C12 C11 169.43(10)
C10 C11 C12 C8 36.09(13)
N1 C11 C12 C8 -85.78(11)
C10 C11 C12 C13 -89.08(11)
N1 C11 C12 C13 149.05(10)
C8 C12 C13 C14 -22.47(15)
C11 C12 C13 C14 100.44(12)
C8 C12 C13 C18 156.92(10)
C11 C12 C13 C18 -80.17(13)
C18 C13 C14 C15 0.05(17)
C12 C13 C14 C15 179.47(11)
C13 C14 C15 C16 -0.19(19)
C14 C15 C16 C17 0.16(19)
C15 C16 C17 C18 0.00(18)
C16 C17 C18 C13 -0.14(17)
C16 C17 C18 Cl1 -179.14(9)
C14 C13 C18 C17 0.11(17)
C12 C13 C18 C17 -179.31(10)
C14 C13 C18 Cl1 179.09(9)
C12 C13 C18 Cl1 -0.33(15)
